data_7225444
loop_
_publ_author_name
'Aragoni, M. Carla'
'Arca, Massimiliano'
'Coles, Simon J.'
'Crespo Alonso, Miriam'
'Coles (n\'ee Huth), Susanne L.'
'Davies, Robert P.'
'Hursthouse, Michael B.'
'Isaia, Francesco'
'Lai, Romina'
'Lippolis, Vito'

_publ_section_title
;
 Coordination polymers and polygons using di-pyridyl-thiadiazole spacers
 and substituted phosphorodithioato NiIIcomplexes: potential and
 limitations for inorganic crystal engineering
;
_journal_issue 30
_journal_name_full CrystEngComm
_journal_page_first 5620
_journal_paper_doi 10.1039/C6CE00991C
_journal_volume 18
_journal_year 2016
_chemical_formula_sum 'C40 H56 N8 Ni2 O8 P4 S10'
_chemical_formula_weight 1338.83
_chemical_name_systematic
;
2007slh1465/ssg1554/208
;
_space_group_IT_number 2
_symmetry_cell_setting triclinic
_symmetry_space_group_name_Hall '-P 1'
_symmetry_space_group_name_H-M 'P -1'
_atom_sites_solution_hydrogens geom
_atom_sites_solution_primary direct
_atom_sites_solution_secondary difmap
_audit_creation_method SHELXL-97
_audit_update_record
;
2016-04-14 deposited with the CCDC.
2016-06-06 downloaded from the CCDC.
;
_cell_angle_alpha 104.40(3)
_cell_angle_beta 103.02(3)
_cell_angle_gamma 101.92(3)
_cell_formula_units_Z 2
_cell_length_a 11.728(2)
_cell_length_b 14.435(3)
_cell_length_c 18.657(4)
_cell_measurement_reflns_used 6204
_cell_measurement_temperature 120(2)
_cell_measurement_theta_max 28.08
_cell_measurement_theta_min 2.28
_cell_volume 2862.9(13)
_computing_cell_refinement 'Bruker SAINT'
_computing_data_collection 'Bruker APEX2'
_computing_data_reduction 'Bruker SAINT'
_computing_structure_refinement 'SHELXL-97 (Sheldrick, 1997)'
_computing_structure_solution 'SHELXS-97 (Sheldrick, 1997)'
_diffrn_ambient_temperature 120(2)
_diffrn_measured_fraction_theta_full 0.981
_diffrn_measured_fraction_theta_max 0.981
_diffrn_measurement_device_type 'Bruker SMART APEX2 CCD diffractometer'
_diffrn_measurement_method 'fine-slice \w scans'
_diffrn_radiation_monochromator 'silicon 111'
_diffrn_radiation_source 'Daresbury SRS station 9.8'
_diffrn_radiation_type synchrotron
_diffrn_radiation_wavelength 0.6893
_diffrn_reflns_av_R_equivalents 0.0358
_diffrn_reflns_av_sigmaI/netI 0.0574
_diffrn_reflns_limit_h_max 15
_diffrn_reflns_limit_h_min -15
_diffrn_reflns_limit_k_max 18
_diffrn_reflns_limit_k_min -18
_diffrn_reflns_limit_l_max 24
_diffrn_reflns_limit_l_min -24
_diffrn_reflns_number 25481
_diffrn_reflns_theta_full 27.50
_diffrn_reflns_theta_max 27.50
_diffrn_reflns_theta_min 2.36
_diffrn_standards_decay_% 5
_diffrn_standards_number 0
_exptl_absorpt_coefficient_mu 1.188
_exptl_absorpt_correction_T_max 0.9882
_exptl_absorpt_correction_T_min 0.8904
_exptl_absorpt_correction_type multi-scan
_exptl_absorpt_process_details 'Bruker SADABS'
_exptl_crystal_colour yellow
_exptl_crystal_density_diffrn 1.553
_exptl_crystal_density_method 'not measured'
_exptl_crystal_description lath
_exptl_crystal_F_000 1384
_exptl_crystal_size_max 0.10
_exptl_crystal_size_mid 0.03
_exptl_crystal_size_min 0.01
_refine_diff_density_max 3.191
_refine_diff_density_min -1.507
_refine_diff_density_rms 0.154
_refine_ls_extinction_method none
_refine_ls_goodness_of_fit_ref 1.137
_refine_ls_hydrogen_treatment constr
_refine_ls_matrix_type full
_refine_ls_number_parameters 657
_refine_ls_number_reflns 12921
_refine_ls_number_restraints 148
_refine_ls_restrained_S_all 1.157
_refine_ls_R_factor_all 0.1277
_refine_ls_R_factor_gt 0.0969
_refine_ls_shift/su_max 0.008
_refine_ls_shift/su_mean 0.000
_refine_ls_structure_factor_coef Fsqd
_refine_ls_weighting_details 'calc w=1/[\s^2^(Fo^2^)+(0.1059P)^2^+17.9696P] where P=(Fo^2^+2Fc^2^)/3'
_refine_ls_weighting_scheme calc
_refine_ls_wR_factor_gt 0.2445
_refine_ls_wR_factor_ref 0.2663
_reflns_number_gt 9150
_reflns_number_total 12921
_reflns_threshold_expression >2sigma(I)
_cod_data_source_file c6ce00991c2.cif
_cod_data_source_block 2007slh1465
_cod_depositor_comments
;
The following automatic conversions were performed:

'_symmetry_cell_setting' value 'Triclinic' changed to 'triclinic'
according to
/usr/data/users/saulius/crontab/automatic-downloads/rss-feeds/RSC/lib/dictionaries/cif_core.dic
dictionary named 'cif_core.dic' version 2.4.2 from 2011-04-26.

Automatic conversion script
Id: cif_fix_values 4268 2015-11-12 08:31:59Z antanas 

 Adding full bibliography for 7225443--7225450.cif.
;
_cod_original_cell_volume 2862.9(10)
_cod_original_sg_symbol_H-M P-1
_cod_database_code 7225444

loop_
_symmetry_equiv_pos_as_xyz
'x, y, z'
'-x, -y, -z'

loop_
_atom_site_label
_atom_site_type_symbol
_atom_site_fract_x
_atom_site_fract_y
_atom_site_fract_z
_atom_site_U_iso_or_equiv
_atom_site_adp_type
_atom_site_occupancy
_atom_site_symmetry_multiplicity
_atom_site_calc_flag
_atom_site_refinement_flags
C1 C 0.0906(10) 0.6176(11) -0.1759(7) 0.095(4) Uani 1 1 d DU
H1A H 0.1218 0.5649 -0.2033 0.114 Uiso 1 1 calc R
H1B H 0.1316 0.6808 -0.1826 0.114 Uiso 1 1 calc R
C2 C -0.0508(10) 0.5922(10) -0.2173(7) 0.083(3) Uani 1 1 d DU
H2A H -0.0909 0.5239 -0.2208 0.124 Uiso 1 1 calc R
H2B H -0.0631 0.5984 -0.2695 0.124 Uiso 1 1 calc R
H2C H -0.0857 0.6386 -0.1873 0.124 Uiso 1 1 calc R
C3 C 0.2104(18) 0.5722(13) 0.0519(11) 0.142(7) Uani 1 1 d DU
H3A H 0.2882 0.5681 0.0835 0.171 Uiso 1 1 calc R
H3B H 0.1704 0.5089 0.0093 0.171 Uiso 1 1 calc R
C4 C 0.1271(14) 0.5994(12) 0.1008(9) 0.106(5) Uani 1 1 d DU
H4A H 0.0735 0.6336 0.0761 0.159 Uiso 1 1 calc R
H4B H 0.1765 0.6435 0.1524 0.159 Uiso 1 1 calc R
H4C H 0.0775 0.5387 0.1053 0.159 Uiso 1 1 calc R
C5 C 0.9880(10) 0.8095(11) -0.0270(8) 0.103(4) Uani 1 1 d DU
H5A H 1.0058 0.8179 -0.0748 0.124 Uiso 1 1 calc R
H5B H 0.9742 0.7383 -0.0304 0.124 Uiso 1 1 calc R
C6 C 1.0958(10) 0.8743(9) 0.0446(7) 0.080(3) Uani 1 1 d DU
H6A H 1.1261 0.9396 0.0386 0.120 Uiso 1 1 calc R
H6B H 1.1612 0.8416 0.0496 0.120 Uiso 1 1 calc R
H6C H 1.0683 0.8829 0.0911 0.120 Uiso 1 1 calc R
C7 C 0.7670(19) 0.8656(11) -0.1900(8) 0.139(7) Uani 1 1 d DU
H7A H 0.8308 0.9273 -0.1567 0.167 Uiso 1 1 calc R
H7B H 0.6868 0.8794 -0.1962 0.167 Uiso 1 1 calc R
C8 C 0.7886(10) 0.8318(8) -0.2691(6) 0.069(3) Uani 1 1 d DU
H8A H 0.8564 0.8015 -0.2645 0.103 Uiso 1 1 calc R
H8B H 0.8086 0.8893 -0.2875 0.103 Uiso 1 1 calc R
H8C H 0.7148 0.7828 -0.3060 0.103 Uiso 1 1 calc R
C9 C 0.5701(6) 0.8273(5) 0.1095(4) 0.0306(14) Uani 1 1 d .
H9 H 0.5573 0.8819 0.0922 0.037 Uiso 1 1 calc R
C10 C 0.5995(6) 0.8396(5) 0.1884(4) 0.0300(14) Uani 1 1 d .
C11 C 0.6173(6) 0.7595(5) 0.2138(4) 0.0319(14) Uani 1 1 d .
H11 H 0.6380 0.7660 0.2674 0.038 Uiso 1 1 calc R
C12 C 0.6042(6) 0.6709(5) 0.1598(4) 0.0339(15) Uani 1 1 d .
H12 H 0.6160 0.6151 0.1757 0.041 Uiso 1 1 calc R
C13 C 0.5738(6) 0.6633(5) 0.0821(4) 0.0336(15) Uani 1 1 d .
H13 H 0.5630 0.6010 0.0452 0.040 Uiso 1 1 calc R
C14 C 0.6127(6) 0.9375(5) 0.2414(3) 0.0278(13) Uani 1 1 d .
C15 C 0.6083(6) 1.0931(5) 0.2793(4) 0.0271(13) Uani 1 1 d .
C16 C 0.5670(6) 1.1949(5) 0.1940(4) 0.0258(13) Uani 1 1 d .
H16 H 0.5627 1.1396 0.1523 0.031 Uiso 1 1 calc R
C17 C 0.5911(6) 1.1858(5) 0.2685(4) 0.0273(13) Uani 1 1 d .
C18 C 0.5957(7) 1.2680(5) 0.3284(4) 0.0336(15) Uani 1 1 d .
H18 H 0.6087 1.2646 0.3797 0.040 Uiso 1 1 calc R
C19 C 0.5814(7) 1.3534(5) 0.3131(4) 0.0354(15) Uani 1 1 d .
H19 H 0.5875 1.4105 0.3540 0.042 Uiso 1 1 calc R
C20 C 0.5577(6) 1.3563(5) 0.2372(4) 0.0299(14) Uani 1 1 d .
H20 H 0.5470 1.4155 0.2267 0.036 Uiso 1 1 calc R
N1 N 0.5590(6) 0.7405(4) 0.0568(3) 0.0334(13) Uani 1 1 d .
N2 N 0.5939(5) 1.0132(4) 0.2173(3) 0.0275(11) Uani 1 1 d .
N3 N 0.6397(4) 1.0731(4) 0.3552(3) 0.0206(10) Uani 1 1 d U
N4 N 0.5499(5) 1.2768(4) 0.1787(3) 0.0298(12) Uani 1 1 d .
O1 O 0.1254(12) 0.6270(9) -0.0981(7) 0.133(4) Uani 1 1 d DU
O2 O 0.2270(13) 0.6537(9) 0.0246(8) 0.142(4) Uani 1 1 d DU
O3 O 0.8851(6) 0.8403(7) -0.0189(4) 0.087(3) Uani 1 1 d DU
O4 O 0.7706(10) 0.7899(7) -0.1561(4) 0.098(3) Uani 1 1 d DU
P1 P 0.2512(3) 0.6582(2) -0.0604(2) 0.0633(7) Uani 1 1 d .
P2 P 0.7535(2) 0.7922(2) -0.07437(12) 0.0515(6) Uani 1 1 d .
S1 S 0.33627(19) 0.79909(15) -0.04002(10) 0.0389(4) Uani 1 1 d .
S2 S 0.34956(18) 0.56838(14) -0.09077(11) 0.0373(4) Uani 1 1 d .
S3 S 0.6629(2) 0.88629(15) -0.03672(11) 0.0486(5) Uani 1 1 d .
S4 S 0.6759(2) 0.65461(17) -0.08097(14) 0.0494(5) Uani 1 1 d .
S5 S 0.6519(2) 0.96999(17) 0.34056(12) 0.0468(5) Uani 1 1 d .
Ni1 Ni 0.50499(8) 0.72745(6) -0.06184(5) 0.0299(2) Uani 1 1 d .
C21 C 1.2378(7) 0.3797(6) 0.4754(4) 0.0404(17) Uani 1 1 d DU
H21A H 1.1610 0.3979 0.4757 0.048 Uiso 1 1 calc R
H21B H 1.2173 0.3076 0.4477 0.048 Uiso 1 1 calc R
C22 C 1.3092(10) 0.4399(8) 0.4353(6) 0.071(3) Uani 1 1 d DU
H22A H 1.3377 0.5102 0.4666 0.107 Uiso 1 1 calc R
H22B H 1.2565 0.4329 0.3843 0.107 Uiso 1 1 calc R
H22C H 1.3794 0.4152 0.4292 0.107 Uiso 1 1 calc R
C23 C 1.5002(6) 0.3616(6) 0.6613(4) 0.0386(16) Uani 1 1 d DU
H23A H 1.5112 0.3780 0.6144 0.046 Uiso 1 1 calc R
H23B H 1.4890 0.2893 0.6519 0.046 Uiso 1 1 calc R
C24 C 1.6098(8) 0.4208(8) 0.7306(5) 0.062(2) Uani 1 1 d DU
H24A H 1.6257 0.4917 0.7354 0.093 Uiso 1 1 calc R
H24B H 1.6812 0.3985 0.7236 0.093 Uiso 1 1 calc R
H24C H 1.5934 0.4102 0.7776 0.093 Uiso 1 1 calc R
C25 C 0.5251(10) 0.1153(9) 0.5128(8) 0.099(4) Uani 1 1 d DU
H25A H 0.4931 0.0980 0.5540 0.119 Uiso 1 1 calc R
H25B H 0.5475 0.0578 0.4839 0.119 Uiso 1 1 calc R
C26 C 0.4344(8) 0.1464(7) 0.4598(5) 0.054(2) Uani 1 1 d DU
H26A H 0.4161 0.2047 0.4896 0.081 Uiso 1 1 calc R
H26B H 0.3593 0.0915 0.4354 0.081 Uiso 1 1 calc R
H26C H 0.4684 0.1631 0.4197 0.081 Uiso 1 1 calc R
C27 C 0.7617(11) 0.1252(10) 0.7164(7) 0.084(3) Uani 1 1 d DU
H27A H 0.8335 0.1820 0.7481 0.101 Uiso 1 1 calc R
H27B H 0.7914 0.0698 0.6914 0.101 Uiso 1 1 calc R
C28 C 0.6879(15) 0.0917(13) 0.7692(9) 0.116(5) Uani 1 1 d DU
H28A H 0.6337 0.1340 0.7780 0.174 Uiso 1 1 calc R
H28B H 0.7441 0.0978 0.8189 0.174 Uiso 1 1 calc R
H28C H 0.6393 0.0222 0.7442 0.174 Uiso 1 1 calc R
C29 C 0.9464(6) 0.2164(5) 0.4377(4) 0.0292(14) Uani 1 1 d .
H29 H 0.9653 0.1565 0.4412 0.035 Uiso 1 1 calc R
C30 C 0.9125(6) 0.2290(5) 0.3647(4) 0.0343(15) Uani 1 1 d .
C31 C 0.8851(6) 0.3171(6) 0.3598(4) 0.0388(17) Uani 1 1 d .
H31 H 0.8629 0.3287 0.3113 0.047 Uiso 1 1 calc R
C32 C 0.8910(7) 0.3868(6) 0.4271(5) 0.045(2) Uani 1 1 d .
H32 H 0.8721 0.4472 0.4253 0.055 Uiso 1 1 calc R
C33 C 0.9241(6) 0.3691(6) 0.4968(5) 0.0392(17) Uani 1 1 d .
H33 H 0.9266 0.4178 0.5424 0.047 Uiso 1 1 calc R
C34 C 0.9021(6) 0.1484(5) 0.2964(4) 0.0325(15) Uani 1 1 d .
C35 C 0.8981(6) -0.0025(6) 0.2350(4) 0.0329(15) Uani 1 1 d .
C36 C 0.9301(6) -0.1366(5) 0.2902(4) 0.0315(14) Uani 1 1 d .
H36 H 0.9446 -0.0899 0.3395 0.038 Uiso 1 1 calc R
C37 C 0.9035(6) -0.1061(6) 0.2245(4) 0.0330(15) Uani 1 1 d .
C38 C 0.8802(7) -0.1751(6) 0.1523(4) 0.0424(18) Uani 1 1 d .
H38 H 0.8618 -0.1567 0.1064 0.051 Uiso 1 1 calc R
C39 C 0.8844(7) -0.2715(6) 0.1489(4) 0.0396(17) Uani 1 1 d .
H39 H 0.8682 -0.3205 0.1004 0.048 Uiso 1 1 calc R
C40 C 0.9125(6) -0.2953(6) 0.2167(4) 0.0387(17) Uani 1 1 d .
H40 H 0.9154 -0.3614 0.2140 0.046 Uiso 1 1 calc R
N5 N 0.9531(5) 0.2848(4) 0.5027(3) 0.0330(13) Uani 1 1 d .
N6 N 0.9168(5) 0.0593(4) 0.3041(3) 0.0303(12) Uani 1 1 d .
N7 N 0.8738(5) 0.1503(4) 0.2146(4) 0.0343(13) Uani 1 1 d U
N8 N 0.9361(5) -0.2282(4) 0.2868(3) 0.0315(12) Uani 1 1 d .
O5 O 1.3122(5) 0.4015(4) 0.5528(3) 0.0366(11) Uani 1 1 d D
O6 O 1.3962(4) 0.3892(4) 0.6798(3) 0.0314(10) Uani 1 1 d D
O7 O 0.6240(7) 0.2007(6) 0.5433(6) 0.099(3) Uani 1 1 d D
O8 O 0.6906(8) 0.1531(7) 0.6599(5) 0.106(3) Uani 1 1 d D
P5 P 1.26771(16) 0.35601(13) 0.61486(10) 0.0289(4) Uani 1 1 d .
P6 P 0.7510(2) 0.1883(2) 0.60592(15) 0.0700(9) Uani 1 1 d .
S11 S 1.19048(15) 0.21060(12) 0.57210(9) 0.0293(3) Uani 1 1 d .
S12 S 1.16163(16) 0.42579(13) 0.66208(10) 0.0331(4) Uani 1 1 d .
S13 S 0.85133(19) 0.32668(19) 0.65326(13) 0.0534(6) Uani 1 1 d .
S14 S 0.83885(17) 0.10219(15) 0.55453(10) 0.0387(4) Uani 1 1 d .
S15 S 0.8613(2) 0.0515(2) 0.16462(12) 0.0569(6) Uani 1 1 d .
Ni2 Ni 1.00993(8) 0.26181(6) 0.60979(5) 0.0290(2) Uani 1 1 d .

loop_
_atom_site_aniso_label
_atom_site_aniso_U_11
_atom_site_aniso_U_22
_atom_site_aniso_U_33
_atom_site_aniso_U_23
_atom_site_aniso_U_13
_atom_site_aniso_U_12
C1 0.095(4) 0.095(4) 0.095(4) 0.0291(16) 0.0287(15) 0.0266(15)
C2 0.083(4) 0.083(4) 0.082(4) 0.023(2) 0.027(2) 0.020(2)
C3 0.142(7) 0.142(7) 0.142(7) 0.044(2) 0.042(2) 0.040(2)
C4 0.106(5) 0.107(5) 0.105(5) 0.034(2) 0.033(2) 0.028(2)
C5 0.103(5) 0.103(5) 0.103(5) 0.0318(17) 0.0302(16) 0.0290(16)
C6 0.077(4) 0.081(4) 0.083(4) 0.023(2) 0.024(2) 0.023(2)
C7 0.139(7) 0.140(7) 0.139(7) 0.043(2) 0.041(2) 0.039(2)
C8 0.069(3) 0.071(3) 0.065(3) 0.024(2) 0.019(2) 0.014(2)
C9 0.035(4) 0.026(3) 0.026(3) 0.006(3) 0.000(3) 0.009(3)
C10 0.029(3) 0.035(4) 0.026(3) 0.012(3) 0.004(3) 0.010(3)
C11 0.035(4) 0.034(4) 0.026(3) 0.010(3) 0.006(3) 0.010(3)
C12 0.036(4) 0.032(4) 0.038(4) 0.013(3) 0.009(3) 0.016(3)
C13 0.035(4) 0.029(4) 0.034(4) 0.009(3) 0.006(3) 0.011(3)
C14 0.026(3) 0.036(4) 0.017(3) 0.007(2) 0.004(2) 0.006(3)
C15 0.024(3) 0.031(3) 0.024(3) 0.007(3) 0.007(2) 0.004(3)
C16 0.024(3) 0.027(3) 0.023(3) 0.007(2) 0.003(2) 0.006(2)
C17 0.021(3) 0.031(3) 0.025(3) 0.004(3) 0.005(2) 0.004(2)
C18 0.039(4) 0.029(3) 0.026(3) 0.003(3) 0.009(3) 0.002(3)
C19 0.040(4) 0.028(3) 0.034(4) 0.002(3) 0.015(3) 0.004(3)
C20 0.028(3) 0.027(3) 0.029(3) 0.002(3) 0.007(3) 0.004(3)
N1 0.038(3) 0.029(3) 0.029(3) 0.008(2) 0.001(2) 0.010(2)
N2 0.029(3) 0.026(3) 0.027(3) 0.009(2) 0.008(2) 0.006(2)
N3 0.0183(12) 0.0228(13) 0.0182(13) 0.0013(9) 0.0066(9) 0.0057(9)
N4 0.027(3) 0.030(3) 0.025(3) 0.001(2) 0.002(2) 0.006(2)
O1 0.132(4) 0.132(4) 0.134(4) 0.0411(16) 0.0385(15) 0.0372(15)
O2 0.182(8) 0.114(7) 0.194(9) 0.054(6) 0.134(7) 0.080(6)
O3 0.052(4) 0.143(6) 0.049(4) 0.014(4) 0.024(3) -0.001(4)
O4 0.174(8) 0.091(5) 0.053(4) 0.038(4) 0.049(5) 0.049(5)
P1 0.0589(15) 0.0562(15) 0.101(2) 0.0347(15) 0.0501(16) 0.0292(13)
P2 0.0520(13) 0.0664(15) 0.0256(10) 0.0156(10) 0.0035(9) 0.0012(11)
S1 0.0511(11) 0.0397(10) 0.0305(9) 0.0098(7) 0.0103(8) 0.0255(9)
S2 0.0414(10) 0.0297(9) 0.0367(9) 0.0059(7) 0.0103(8) 0.0078(7)
S3 0.0573(13) 0.0362(10) 0.0330(10) 0.0094(8) -0.0069(9) -0.0042(9)
S4 0.0424(11) 0.0513(12) 0.0624(13) 0.0220(10) 0.0141(10) 0.0255(10)
S5 0.0505(12) 0.0518(12) 0.0423(11) 0.0204(9) 0.0136(9) 0.0160(10)
Ni1 0.0350(5) 0.0250(4) 0.0249(4) 0.0051(3) 0.0009(3) 0.0100(3)
C21 0.0406(19) 0.0407(19) 0.0396(19) 0.0131(11) 0.0107(11) 0.0108(11)
C22 0.072(3) 0.073(3) 0.069(3) 0.026(2) 0.019(2) 0.016(2)
C23 0.0380(18) 0.0390(18) 0.0386(18) 0.0115(11) 0.0114(11) 0.0110(11)
C24 0.058(3) 0.065(3) 0.061(3) 0.0150(19) 0.019(2) 0.019(2)
C25 0.099(4) 0.099(4) 0.099(4) 0.0307(17) 0.0293(16) 0.0274(16)
C26 0.052(3) 0.055(3) 0.055(3) 0.0157(19) 0.0177(19) 0.0144(19)
C27 0.083(4) 0.084(4) 0.085(4) 0.0262(15) 0.0244(14) 0.0229(14)
C28 0.114(6) 0.118(6) 0.116(6) 0.036(3) 0.035(3) 0.031(2)
C29 0.022(3) 0.028(3) 0.028(3) 0.008(3) -0.005(2) 0.001(2)
C30 0.027(3) 0.033(4) 0.035(4) 0.016(3) -0.002(3) -0.001(3)
C31 0.030(4) 0.038(4) 0.040(4) 0.019(3) -0.006(3) 0.003(3)
C32 0.036(4) 0.027(4) 0.060(5) 0.014(3) -0.008(4) 0.004(3)
C33 0.030(4) 0.032(4) 0.043(4) 0.007(3) -0.004(3) 0.003(3)
C34 0.023(3) 0.041(4) 0.028(3) 0.015(3) 0.000(3) 0.000(3)
C35 0.025(3) 0.041(4) 0.026(3) 0.011(3) 0.001(3) 0.002(3)
C36 0.027(3) 0.036(4) 0.024(3) 0.004(3) 0.003(3) 0.002(3)
C37 0.026(3) 0.047(4) 0.022(3) 0.007(3) 0.007(3) 0.006(3)
C38 0.032(4) 0.057(5) 0.027(4) 0.005(3) 0.005(3) 0.003(3)
C39 0.039(4) 0.051(5) 0.024(3) 0.004(3) 0.010(3) 0.012(3)
C40 0.031(4) 0.048(4) 0.028(3) 0.001(3) 0.005(3) 0.008(3)
N5 0.028(3) 0.029(3) 0.033(3) 0.008(2) -0.004(2) 0.005(2)
N6 0.024(3) 0.036(3) 0.027(3) 0.011(2) 0.002(2) 0.003(2)
N7 0.0333(15) 0.0329(15) 0.0367(15) 0.0166(10) 0.0054(10) 0.0075(10)
N8 0.026(3) 0.038(3) 0.026(3) 0.005(2) 0.005(2) 0.007(2)
O5 0.040(3) 0.037(3) 0.027(2) 0.013(2) 0.004(2) 0.003(2)
O6 0.024(2) 0.040(3) 0.027(2) 0.008(2) 0.0035(18) 0.008(2)
O7 0.054(5) 0.093(6) 0.126(8) -0.018(5) 0.041(5) 0.016(4)
O8 0.091(6) 0.121(8) 0.071(5) 0.005(5) 0.035(5) -0.026(6)
P5 0.0274(8) 0.0302(9) 0.0241(8) 0.0078(7) 0.0014(6) 0.0047(7)
P6 0.0295(11) 0.095(2) 0.0501(14) -0.0201(13) 0.0141(10) -0.0081(12)
S11 0.0294(8) 0.0296(8) 0.0267(8) 0.0071(6) 0.0045(6) 0.0093(6)
S12 0.0292(8) 0.0285(8) 0.0328(9) 0.0033(7) -0.0002(7) 0.0072(7)
S13 0.0354(10) 0.0680(15) 0.0457(12) -0.0039(10) 0.0060(9) 0.0236(10)
S14 0.0328(9) 0.0403(10) 0.0309(9) 0.0073(7) 0.0018(7) -0.0024(8)
S15 0.0535(13) 0.0726(16) 0.0337(11) 0.0173(10) 0.0067(9) -0.0001(11)
Ni2 0.0246(4) 0.0295(5) 0.0259(4) 0.0029(3) 0.0014(3) 0.0064(3)

loop_
_atom_type_symbol
_atom_type_description
_atom_type_scat_dispersion_real
_atom_type_scat_dispersion_imag
_atom_type_scat_source
C C 0.0033 0.0016 'International Tables Vol C Tables 4.2.6.8 and 6.1.1.4'
H H 0.0000 0.0000 'International Tables Vol C Tables 4.2.6.8 and 6.1.1.4'
N N 0.0061 0.0033 'International Tables Vol C Tables 4.2.6.8 and 6.1.1.4'
O O 0.0106 0.0060 'International Tables Vol C Tables 4.2.6.8 and 6.1.1.4'
P P 0.1023 0.0942 'International Tables Vol C Tables 4.2.6.8 and 6.1.1.4'
S S 0.1246 0.1234 'International Tables Vol C Tables 4.2.6.8 and 6.1.1.4'
Ni Ni 0.3393 1.1124 'International Tables Vol C Tables 4.2.6.8 and 6.1.1.4'

loop_
_geom_angle_atom_site_label_1
_geom_angle_atom_site_label_2
_geom_angle_atom_site_label_3
_geom_angle
_geom_angle_site_symmetry_1
_geom_angle_site_symmetry_3
O1 C1 C2 117.2(11) . .
O1 C1 H1A 108.0 . .
C2 C1 H1A 108.0 . .
O1 C1 H1B 108.0 . .
C2 C1 H1B 108.0 . .
H1A C1 H1B 107.2 . .
C1 C2 H2A 109.5 . .
C1 C2 H2B 109.5 . .
H2A C2 H2B 109.5 . .
C1 C2 H2C 109.5 . .
H2A C2 H2C 109.5 . .
H2B C2 H2C 109.5 . .
O2 C3 C4 99.2(12) . .
O2 C3 H3A 111.9 . .
C4 C3 H3A 111.9 . .
O2 C3 H3B 111.9 . .
C4 C3 H3B 111.9 . .
H3A C3 H3B 109.6 . .
C3 C4 H4A 109.5 . .
C3 C4 H4B 109.5 . .
H4A C4 H4B 109.5 . .
C3 C4 H4C 109.5 . .
H4A C4 H4C 109.5 . .
H4B C4 H4C 109.5 . .
O3 C5 C6 107.6(10) . .
O3 C5 H5A 110.2 . .
C6 C5 H5A 110.2 . .
O3 C5 H5B 110.2 . .
C6 C5 H5B 110.2 . .
H5A C5 H5B 108.5 . .
C5 C6 H6A 109.5 . .
C5 C6 H6B 109.5 . .
H6A C6 H6B 109.5 . .
C5 C6 H6C 109.5 . .
H6A C6 H6C 109.5 . .
H6B C6 H6C 109.5 . .
O4 C7 C8 108.5(10) . .
O4 C7 H7A 110.0 . .
C8 C7 H7A 110.0 . .
O4 C7 H7B 110.0 . .
C8 C7 H7B 110.0 . .
H7A C7 H7B 108.4 . .
C7 C8 H8A 109.5 . .
C7 C8 H8B 109.5 . .
H8A C8 H8B 109.5 . .
C7 C8 H8C 109.5 . .
H8A C8 H8C 109.5 . .
H8B C8 H8C 109.5 . .
N1 C9 C10 122.2(6) . .
N1 C9 H9 118.9 . .
C10 C9 H9 118.9 . .
C11 C10 C9 118.9(6) . .
C11 C10 C14 122.9(6) . .
C9 C10 C14 118.2(6) . .
C12 C11 C10 118.6(6) . .
C12 C11 H11 120.7 . .
C10 C11 H11 120.7 . .
C11 C12 C13 119.6(7) . .
C11 C12 H12 120.2 . .
C13 C12 H12 120.2 . .
N1 C13 C12 122.4(7) . .
N1 C13 H13 118.8 . .
C12 C13 H13 118.8 . .
N2 C14 C10 122.9(6) . .
N2 C14 S5 111.1(5) . .
C10 C14 S5 126.0(5) . .
N2 C15 C17 120.6(6) . .
N2 C15 N3 113.6(5) . .
C17 C15 N3 125.7(5) . .
N4 C16 C17 123.3(6) . .
N4 C16 H16 118.3 . .
C17 C16 H16 118.3 . .
C18 C17 C16 117.0(6) . .
C18 C17 C15 123.8(6) . .
C16 C17 C15 119.2(6) . .
C19 C18 C17 119.8(7) . .
C19 C18 H18 120.1 . .
C17 C18 H18 120.1 . .
C18 C19 C20 119.6(6) . .
C18 C19 H19 120.2 . .
C20 C19 H19 120.2 . .
N4 C20 C19 121.2(7) . .
N4 C20 H20 119.4 . .
C19 C20 H20 119.4 . .
C13 N1 C9 118.1(6) . .
C13 N1 Ni1 122.5(5) . .
C9 N1 Ni1 119.1(4) . .
C14 N2 C15 109.6(5) . .
S5 N3 C15 108.3(4) . .
C16 N4 C20 119.1(6) . .
C16 N4 Ni1 118.4(4) . 2_675
C20 N4 Ni1 122.2(5) . 2_675
C1 O1 P1 116.7(10) . .
C3 O2 P1 128.0(10) . .
C5 O3 P2 126.1(8) . .
C7 O4 P2 126.2(8) . .
O1 P1 O2 91.6(7) . .
O1 P1 S2 118.1(6) . .
O2 P1 S2 110.2(4) . .
O1 P1 S1 117.1(5) . .
O2 P1 S1 104.1(5) . .
S2 P1 S1 112.41(15) . .
O3 P2 O4 103.1(5) . .
O3 P2 S4 116.4(4) . .
O4 P2 S4 107.1(4) . .
O3 P2 S3 103.5(4) . .
O4 P2 S3 114.0(4) . .
S4 P2 S3 112.53(15) . .
P1 S1 Ni1 82.06(10) . .
P1 S2 Ni1 82.34(11) . .
P2 S3 Ni1 81.64(10) . .
P2 S4 Ni1 81.75(11) . .
N3 S5 C14 97.2(3) . .
N1 Ni1 N4 176.6(2) . 2_675
N1 Ni1 S2 91.48(18) . .
N4 Ni1 S2 90.71(17) 2_675 .
N1 Ni1 S1 88.65(17) . .
N4 Ni1 S1 89.02(16) 2_675 .
S2 Ni1 S1 82.86(7) . .
N1 Ni1 S3 90.05(18) . .
N4 Ni1 S3 87.80(17) 2_675 .
S2 Ni1 S3 178.20(8) . .
S1 Ni1 S3 98.13(8) . .
N1 Ni1 S4 90.12(18) . .
N4 Ni1 S4 92.23(17) 2_675 .
S2 Ni1 S4 96.88(8) . .
S1 Ni1 S4 178.73(8) . .
S3 Ni1 S4 82.17(9) . .
O5 C21 C22 107.8(7) . .
O5 C21 H21A 110.1 . .
C22 C21 H21A 110.1 . .
O5 C21 H21B 110.1 . .
C22 C21 H21B 110.1 . .
H21A C21 H21B 108.5 . .
C21 C22 H22A 109.5 . .
C21 C22 H22B 109.5 . .
H22A C22 H22B 109.5 . .
C21 C22 H22C 109.5 . .
H22A C22 H22C 109.5 . .
H22B C22 H22C 109.5 . .
O6 C23 C24 106.4(6) . .
O6 C23 H23A 110.4 . .
C24 C23 H23A 110.4 . .
O6 C23 H23B 110.4 . .
C24 C23 H23B 110.4 . .
H23A C23 H23B 108.6 . .
C23 C24 H24A 109.5 . .
C23 C24 H24B 109.5 . .
H24A C24 H24B 109.5 . .
C23 C24 H24C 109.5 . .
H24A C24 H24C 109.5 . .
H24B C24 H24C 109.5 . .
O7 C25 C26 102.3(9) . .
O7 C25 H25A 111.3 . .
C26 C25 H25A 111.3 . .
O7 C25 H25B 111.3 . .
C26 C25 H25B 111.3 . .
H25A C25 H25B 109.2 . .
C25 C26 H26A 109.5 . .
C25 C26 H26B 109.5 . .
H26A C26 H26B 109.5 . .
C25 C26 H26C 109.5 . .
H26A C26 H26C 109.5 . .
H26B C26 H26C 109.5 . .
O8 C27 C28 110.9(11) . .
O8 C27 H27A 109.5 . .
C28 C27 H27A 109.5 . .
O8 C27 H27B 109.5 . .
C28 C27 H27B 109.5 . .
H27A C27 H27B 108.0 . .
C27 C28 H28A 109.5 . .
C27 C28 H28B 109.5 . .
H28A C28 H28B 109.5 . .
C27 C28 H28C 109.5 . .
H28A C28 H28C 109.5 . .
H28B C28 H28C 109.5 . .
N5 C29 C30 122.8(6) . .
N5 C29 H29 118.6 . .
C30 C29 H29 118.6 . .
C31 C30 C29 118.5(7) . .
C31 C30 C34 122.4(6) . .
C29 C30 C34 119.1(6) . .
C32 C31 C30 118.2(7) . .
C32 C31 H31 120.9 . .
C30 C31 H31 120.9 . .
C33 C32 C31 120.1(7) . .
C33 C32 H32 119.9 . .
C31 C32 H32 119.9 . .
N5 C33 C32 122.4(7) . .
N5 C33 H33 118.8 . .
C32 C33 H33 118.8 . .
N6 C34 C30 119.8(6) . .
N6 C34 N7 113.5(6) . .
C30 C34 N7 126.7(6) . .
N6 C35 C37 121.2(6) . .
N6 C35 S15 111.3(6) . .
C37 C35 S15 127.4(5) . .
N8 C36 C37 122.7(6) . .
N8 C36 H36 118.7 . .
C37 C36 H36 118.7 . .
C38 C37 C36 118.7(7) . .
C38 C37 C35 123.1(7) . .
C36 C37 C35 118.2(6) . .
C39 C38 C37 118.4(7) . .
C39 C38 H38 120.8 . .
C37 C38 H38 120.8 . .
C40 C39 C38 119.3(7) . .
C40 C39 H39 120.4 . .
C38 C39 H39 120.4 . .
N8 C40 C39 122.3(8) . .
N8 C40 H40 118.8 . .
C39 C40 H40 118.8 . .
C29 N5 C33 117.9(6) . .
C29 N5 Ni2 120.3(5) . .
C33 N5 Ni2 121.8(5) . .
C35 N6 C34 108.7(6) . .
S15 N7 C34 108.2(5) . .
C36 N8 C40 118.7(6) . .
C36 N8 Ni2 119.0(5) . 2_756
C40 N8 Ni2 122.3(5) . 2_756
C21 O5 P5 123.2(4) . .
C23 O6 P5 120.7(4) . .
C25 O7 P6 114.4(8) . .
C27 O8 P6 116.4(8) . .
O5 P5 O6 98.3(3) . .
O5 P5 S12 112.9(2) . .
O6 P5 S12 106.22(19) . .
O5 P5 S11 112.2(2) . .
O6 P5 S11 115.2(2) . .
S12 P5 S11 111.36(11) . .
O8 P6 O7 98.5(5) . .
O8 P6 S13 111.3(4) . .
O7 P6 S13 102.0(3) . .
O8 P6 S14 117.1(5) . .
O7 P6 S14 114.4(3) . .
S13 P6 S14 111.85(14) . .
P5 S11 Ni2 82.10(8) . .
P5 S12 Ni2 84.97(8) . .
P6 S13 Ni2 84.22(11) . .
P6 S14 Ni2 81.97(10) . .
N7 S15 C35 98.0(4) . .
N5 Ni2 N8 176.0(2) . 2_756
N5 Ni2 S13 91.46(18) . .
N8 Ni2 S13 90.39(17) 2_756 .
N5 Ni2 S12 91.13(17) . .
N8 Ni2 S12 92.25(17) 2_756 .
S13 Ni2 S12 93.39(8) . .
N5 Ni2 S14 86.37(17) . .
N8 Ni2 S14 90.44(17) 2_756 .
S13 Ni2 S14 81.82(8) . .
S12 Ni2 S14 174.53(7) . .
N5 Ni2 S11 89.57(18) . .
N8 Ni2 S11 88.92(16) 2_756 .
S13 Ni2 S11 174.41(8) . .
S12 Ni2 S11 81.09(7) . .
S14 Ni2 S11 103.73(7) . .

loop_
_geom_bond_atom_site_label_1
_geom_bond_atom_site_label_2
_geom_bond_distance
_geom_bond_site_symmetry_2
C1 O1 1.381(9) .
C1 C2 1.585(9) .
C1 H1A 0.9900 .
C1 H1B 0.9900 .
C2 H2A 0.9800 .
C2 H2B 0.9800 .
C2 H2C 0.9800 .
C3 O2 1.389(9) .
C3 C4 1.525(9) .
C3 H3A 0.9900 .
C3 H3B 0.9900 .
C4 H4A 0.9800 .
C4 H4B 0.9800 .
C4 H4C 0.9800 .
C5 O3 1.395(9) .
C5 C6 1.545(9) .
C5 H5A 0.9900 .
C5 H5B 0.9900 .
C6 H6A 0.9800 .
C6 H6B 0.9800 .
C6 H6C 0.9800 .
C7 O4 1.396(9) .
C7 C8 1.530(9) .
C7 H7A 0.9900 .
C7 H7B 0.9900 .
C8 H8A 0.9800 .
C8 H8B 0.9800 .
C8 H8C 0.9800 .
C9 N1 1.348(9) .
C9 C10 1.390(9) .
C9 H9 0.9500 .
C10 C11 1.390(9) .
C10 C14 1.464(9) .
C11 C12 1.372(10) .
C11 H11 0.9500 .
C12 C13 1.383(10) .
C12 H12 0.9500 .
C13 N1 1.341(9) .
C13 H13 0.9500 .
C14 N2 1.320(9) .
C14 S5 1.718(6) .
C15 N2 1.366(8) .
C15 C17 1.450(9) .
C15 N3 1.494(8) .
C16 N4 1.326(8) .
C16 C17 1.398(9) .
C16 H16 0.9500 .
C17 C18 1.395(9) .
C18 C19 1.367(10) .
C18 H18 0.9500 .
C19 C20 1.393(10) .
C19 H19 0.9500 .
C20 N4 1.344(8) .
C20 H20 0.9500 .
N1 Ni1 2.110(6) .
N3 S5 1.488(5) .
N4 Ni1 2.111(6) 2_675
O1 P1 1.404(13) .
O2 P1 1.686(13) .
O3 P2 1.554(8) .
O4 P2 1.574(7) .
P1 S2 1.970(3) .
P1 S1 1.971(4) .
P2 S4 1.967(4) .
P2 S3 1.981(4) .
S1 Ni1 2.480(2) .
S2 Ni1 2.469(2) .
S3 Ni1 2.496(2) .
S4 Ni1 2.501(2) .
Ni1 N4 2.111(6) 2_675
C21 O5 1.427(7) .
C21 C22 1.524(8) .
C21 H21A 0.9900 .
C21 H21B 0.9900 .
C22 H22A 0.9800 .
C22 H22B 0.9800 .
C22 H22C 0.9800 .
C23 O6 1.445(7) .
C23 C24 1.517(8) .
C23 H23A 0.9900 .
C23 H23B 0.9900 .
C24 H24A 0.9800 .
C24 H24B 0.9800 .
C24 H24C 0.9800 .
C25 O7 1.397(9) .
C25 C26 1.501(9) .
C25 H25A 0.9900 .
C25 H25B 0.9900 .
C26 H26A 0.9800 .
C26 H26B 0.9800 .
C26 H26C 0.9800 .
C27 O8 1.386(9) .
C27 C28 1.550(9) .
C27 H27A 0.9900 .
C27 H27B 0.9900 .
C28 H28A 0.9800 .
C28 H28B 0.9800 .
C28 H28C 0.9800 .
C29 N5 1.335(9) .
C29 C30 1.398(9) .
C29 H29 0.9500 .
C30 C31 1.393(10) .
C30 C34 1.459(10) .
C31 C32 1.378(12) .
C31 H31 0.9500 .
C32 C33 1.372(11) .
C32 H32 0.9500 .
C33 N5 1.352(9) .
C33 H33 0.9500 .
C34 N6 1.369(9) .
C34 N7 1.497(9) .
C35 N6 1.313(9) .
C35 C37 1.475(11) .
C35 S15 1.706(7) .
C36 N8 1.323(9) .
C36 C37 1.397(10) .
C36 H36 0.9500 .
C37 C38 1.392(10) .
C38 C39 1.390(12) .
C38 H38 0.9500 .
C39 C40 1.379(11) .
C39 H39 0.9500 .
C40 N8 1.349(9) .
C40 H40 0.9500 .
N5 Ni2 2.090(6) .
N7 S15 1.454(7) .
N8 Ni2 2.099(6) 2_756
O5 P5 1.598(5) .
O6 P5 1.599(5) .
O7 P6 1.745(10) .
O8 P6 1.485(9) .
P5 S12 1.977(3) .
P5 S11 1.980(3) .
P6 S13 1.959(4) .
P6 S14 1.977(4) .
S11 Ni2 2.566(2) .
S12 Ni2 2.460(2) .
S13 Ni2 2.453(2) .
S14 Ni2 2.525(2) .
Ni2 N8 2.099(6) 2_756
